data_4121759
loop_
_publ_author_name
'Hutchins, Kristin M.'
'Rupasinghe, Thilini P.'
'Ditzler, Lindsay R.'
'Swenson, Dale C.'
'Sander, John R. G.'
'Baltrusaitis, Jonas'
'Tivanski, Alexei V.'
'MacGillivray, Leonard R.'

_publ_section_title
;
 Nanocrystals of a Metal-Organic Complex Exhibit Remarkably High
 Conductivity that Increases in a Single-Crystal-to-Single-Crystal
 Transformation.
;
_journal_issue 19
_journal_name_full 'Journal of the American Chemical Society'
_journal_page_first 6778
_journal_page_last 6781
_journal_paper_doi 10.1021/ja4131774
_journal_volume 136
_journal_year 2014
_chemical_formula_moiety 'C26 H22 N2, Ag C F3 O3 S'
_chemical_formula_sum 'C27 H22 Ag F3 N2 O3 S'
_chemical_formula_weight 619.40
_chemical_name_systematic
; 
tetrakis(trans-1-(4-pyridyl)-2-phenylethylene-N)-bis
(trifluoromethanesulfonate-O)-di-silver(I) 
;
_space_group_IT_number 15
_symmetry_cell_setting monoclinic
_symmetry_space_group_name_Hall '-C 2yc'
_symmetry_space_group_name_H-M 'C 1 2/c 1'
_atom_sites_solution_hydrogens geom
_atom_sites_solution_primary direct
_atom_sites_solution_secondary difmap
_audit_creation_method SHELXL-97
_cell_angle_alpha 90.00
_cell_angle_beta 94.293(5)
_cell_angle_gamma 90.00
_cell_formula_units_Z 8
_cell_length_a 22.794(3)
_cell_length_b 12.8303(13)
_cell_length_c 18.2081(19)
_cell_measurement_reflns_used 8532
_cell_measurement_temperature 290(2)
_cell_measurement_theta_max 25.35
_cell_measurement_theta_min 1.0
_cell_volume 5310.1(10)
_computing_cell_refinement 'HKL Scalepack (Otwinowski & Minor, 1997)'
_computing_data_collection 'Collect (Nonius BV, 1997-2000)'
_computing_data_reduction 'HKL Denzo, Scalepack (Otwinowski & Minor, 1997)'
_computing_structure_refinement 'SHELXL-97 (Sheldrick, 1997)'
_computing_structure_solution 'SHELXS-97 (Sheldrick, 1990)'
_diffrn_ambient_temperature 290(2)
_diffrn_measured_fraction_theta_full 0.996
_diffrn_measured_fraction_theta_max 0.996
_diffrn_measurement_device_type 'Nonius KappaCCD'
_diffrn_measurement_method 'CCD phi and omega scans'
_diffrn_radiation_monochromator graphite
_diffrn_radiation_source 'fine-focus sealed tube'
_diffrn_radiation_type MoK\a
_diffrn_radiation_wavelength 0.71073
_diffrn_reflns_av_R_equivalents 0.0536
_diffrn_reflns_av_sigmaI/netI 0.0353
_diffrn_reflns_limit_h_max 21
_diffrn_reflns_limit_h_min -21
_diffrn_reflns_limit_k_max 12
_diffrn_reflns_limit_k_min -12
_diffrn_reflns_limit_l_max 17
_diffrn_reflns_limit_l_min -17
_diffrn_reflns_number 8845
_diffrn_reflns_theta_full 20.00
_diffrn_reflns_theta_max 20.00
_diffrn_reflns_theta_min 3.12
_exptl_absorpt_coefficient_mu 0.890
_exptl_absorpt_correction_T_max 0.9485
_exptl_absorpt_correction_T_min 0.8215
_exptl_absorpt_correction_type multi-scan
_exptl_absorpt_process_details 'HKL Scalepack (Otwinowski & Minor, 1997)'
_exptl_crystal_colour colorless
_exptl_crystal_density_diffrn 1.550
_exptl_crystal_density_method 'not measured'
_exptl_crystal_description plate
_exptl_crystal_F_000 2496
_exptl_crystal_size_max 0.23
_exptl_crystal_size_mid 0.22
_exptl_crystal_size_min 0.06
_refine_diff_density_max 0.699
_refine_diff_density_min -0.372
_refine_diff_density_rms 0.092
_refine_ls_extinction_method none
_refine_ls_goodness_of_fit_ref 1.035
_refine_ls_hydrogen_treatment constr
_refine_ls_matrix_type full
_refine_ls_number_parameters 251
_refine_ls_number_reflns 2474
_refine_ls_number_restraints 210
_refine_ls_restrained_S_all 1.012
_refine_ls_R_factor_all 0.1032
_refine_ls_R_factor_gt 0.0860
_refine_ls_shift/su_max 0.000
_refine_ls_shift/su_mean 0.000
_refine_ls_structure_factor_coef Fsqd
_refine_ls_weighting_details 'calc w=1/[\s^2^(Fo^2^)+(0.1495P)^2^+29.3708P] where P=(Fo^2^+2Fc^2^)/3'
_refine_ls_weighting_scheme calc
_refine_ls_wR_factor_gt 0.2396
_refine_ls_wR_factor_ref 0.2599
_reflns_number_gt 1915
_reflns_number_total 2474
_reflns_threshold_expression >2sigma(I)
_cod_data_source_file ja4131774_si_002.cif
_cod_data_source_block shelxl
_cod_depositor_comments 'Adding full bibliography for 4121759--4121760.cif.'
_cod_original_sg_symbol_H-M C2/c
_cod_database_code 4121759

loop_
_symmetry_equiv_pos_as_xyz
'x, y, z'
'-x, y, -z+1/2'
'x+1/2, y+1/2, z'
'-x+1/2, y+1/2, -z+1/2'
'-x, -y, -z'
'x, -y, z-1/2'
'-x+1/2, -y+1/2, -z'
'x+1/2, -y+1/2, z-1/2'

loop_
_atom_site_label
_atom_site_type_symbol
_atom_site_fract_x
_atom_site_fract_y
_atom_site_fract_z
_atom_site_U_iso_or_equiv
_atom_site_adp_type
_atom_site_occupancy
_atom_site_symmetry_multiplicity
_atom_site_calc_flag
_atom_site_refinement_flags
_atom_site_disorder_assembly
_atom_site_disorder_group
Ag1 Ag 0.50496(5) 0.88652(10) 0.05341(6) 0.1435(7) Uani 1 1 d U . .
N1 N 0.4304(3) 0.9176(6) 0.1161(4) 0.115(2) Uani 1 1 d GU . .
C3 C 0.3779(3) 0.8647(6) 0.0996(4) 0.128(4) Uani 1 1 d GU . .
H3 H 0.3749 0.8168 0.0611 0.154 Uiso 1 1 calc R . .
C4 C 0.3299(3) 0.8832(6) 0.1405(5) 0.128(4) Uani 1 1 d GU . .
H4 H 0.2948 0.8478 0.1295 0.153 Uiso 1 1 calc R . .
C5 C 0.3344(3) 0.9547(6) 0.1981(4) 0.123(3) Uani 1 1 d GDU . .
C1 C 0.3870(4) 1.0076(6) 0.2146(4) 0.144(4) Uani 1 1 d GU . .
H1 H 0.3900 1.0554 0.2531 0.172 Uiso 1 1 calc R . .
C2 C 0.4350(3) 0.9891(6) 0.1736(4) 0.136(4) Uani 1 1 d GU . .
H2 H 0.4701 1.0245 0.1847 0.163 Uiso 1 1 calc R . .
C6 C 0.2775(5) 0.9664(10) 0.2358(6) 0.144(4) Uani 1 1 d DU . .
H6 H 0.2447 0.9282 0.2181 0.172 Uiso 1 1 calc R . .
C7 C 0.2729(5) 1.0286(10) 0.2923(7) 0.138(4) Uani 1 1 d DU . .
H7 H 0.3062 1.0661 0.3091 0.166 Uiso 1 1 calc R . .
C8 C 0.2189(3) 1.0435(7) 0.3312(5) 0.119(3) Uani 1 1 d GDU . .
C9 C 0.1636(4) 1.0031(7) 0.3100(4) 0.143(4) Uani 1 1 d GU . .
H9 H 0.1577 0.9655 0.2664 0.171 Uiso 1 1 calc R . .
C10 C 0.1171(3) 1.0189(8) 0.3540(5) 0.149(4) Uani 1 1 d GU . .
H10 H 0.0801 0.9918 0.3398 0.178 Uiso 1 1 calc R . .
C11 C 0.1259(3) 1.0751(8) 0.4191(5) 0.145(4) Uani 1 1 d GU . .
H11 H 0.0948 1.0856 0.4486 0.174 Uiso 1 1 calc R . .
C12 C 0.1812(4) 1.1155(7) 0.4403(4) 0.149(4) Uani 1 1 d GU . .
H12 H 0.1870 1.1531 0.4839 0.179 Uiso 1 1 calc R . .
C13 C 0.2276(3) 1.0997(7) 0.3963(5) 0.142(4) Uani 1 1 d GU . .
H13 H 0.2646 1.1268 0.4105 0.170 Uiso 1 1 calc R . .
N2 N 0.5863(3) 0.8662(6) 0.0033(4) 0.120(3) Uani 1 1 d GU . .
C15 C 0.6353(4) 0.9250(6) 0.0275(4) 0.143(4) Uani 1 1 d GU . .
H15 H 0.6323 0.9746 0.0643 0.171 Uiso 1 1 calc R . .
C14 C 0.6885(3) 0.9098(6) -0.0034(5) 0.141(4) Uani 1 1 d GU . .
H14 H 0.7213 0.9491 0.0127 0.169 Uiso 1 1 calc R . .
C18 C 0.6929(3) 0.8357(7) -0.0584(5) 0.126(3) Uani 1 1 d GDU . .
C17 C 0.6440(4) 0.7769(7) -0.0826(4) 0.138(4) Uani 1 1 d GU . .
H17 H 0.6470 0.7273 -0.1194 0.165 Uiso 1 1 calc R . .
C16 C 0.5907(3) 0.7921(7) -0.0517(4) 0.141(4) Uani 1 1 d GU . .
H16 H 0.5580 0.7527 -0.0678 0.169 Uiso 1 1 calc R . .
C19 C 0.7473(4) 0.8145(11) -0.0968(7) 0.142(4) Uani 1 1 d DU . .
H19 H 0.7456 0.7641 -0.1336 0.171 Uiso 1 1 calc R . .
C20 C 0.7966(4) 0.8625(9) -0.0817(7) 0.127(4) Uani 1 1 d DU . .
H20 H 0.7970 0.9138 -0.0456 0.152 Uiso 1 1 calc R . .
C21 C 0.8524(3) 0.8442(7) -0.1160(5) 0.113(3) Uani 1 1 d GDU . .
C26 C 0.8995(4) 0.8991(7) -0.0818(5) 0.157(5) Uani 1 1 d GU . .
H26 H 0.8931 0.9460 -0.0443 0.189 Uiso 1 1 calc R . .
C25 C 0.9559(3) 0.8840(7) -0.1039(5) 0.158(5) Uani 1 1 d GU . .
H25 H 0.9874 0.9208 -0.0810 0.189 Uiso 1 1 calc R . .
C24 C 0.9654(3) 0.8140(7) -0.1600(5) 0.130(4) Uani 1 1 d GU . .
H24 H 1.0032 0.8039 -0.1748 0.156 Uiso 1 1 calc R . .
C23 C 0.9184(4) 0.7591(6) -0.1942(4) 0.140(4) Uani 1 1 d GU . .
H23 H 0.9247 0.7122 -0.2317 0.168 Uiso 1 1 calc R . .
C22 C 0.8619(3) 0.7742(7) -0.1721(4) 0.131(4) Uani 1 1 d GU . .
H22 H 0.8304 0.7374 -0.1950 0.157 Uiso 1 1 calc R . .
C27 C 0.4286(4) -0.3106(4) 0.8362(3) 0.148(12) Uiso 0.261(11) 1 d PGU A 1
F1 F 0.4039(5) -0.2758(6) 0.7691(2) 0.118(8) Uiso 0.261(11) 1 d PGU A 1
F2 F 0.4883(5) -0.3237(8) 0.8324(5) 0.136(9) Uiso 0.261(11) 1 d PGU A 1
F3 F 0.4034(6) -0.4045(4) 0.8532(5) 0.160(10) Uiso 0.261(11) 1 d PGU A 1
S2A S 0.41550(17) -0.2163(4) 0.90633(18) 0.1052(15) Uiso 0.261(11) 1 d PGU A 1
O1 O 0.4414(3) -0.2529(6) 0.9768(2) 0.124(4) Uiso 0.261(11) 1 d PGU A 1
O2 O 0.4419(4) -0.1177(4) 0.8884(4) 0.136(5) Uiso 0.261(11) 1 d PGU A 1
O3 O 0.35267(19) -0.2026(8) 0.9103(4) 0.137(10) Uiso 0.261(11) 1 d PGU A 1
C28 C 0.3973(4) -0.3060(4) 0.8355(3) 0.142(10) Uiso 0.331(11) 1 d PGU B 2
F1' F 0.3645(5) -0.2608(8) 0.7771(3) 0.149(8) Uiso 0.331(11) 1 d PGU B 2
F2' F 0.4473(6) -0.3501(6) 0.8106(4) 0.162(8) Uiso 0.331(11) 1 d PGU B 2
F3' F 0.3643(5) -0.3822(6) 0.8666(5) 0.144(8) Uiso 0.331(11) 1 d PGU B 2
S2B S 0.41776(18) -0.2081(4) 0.90339(18) 0.1052(15) Uiso 0.331(11) 1 d PGU B 2
O1' O 0.4522(3) -0.2556(6) 0.9647(3) 0.124(4) Uiso 0.331(11) 1 d PGU B 2
O2' O 0.4524(4) -0.1281(4) 0.8707(4) 0.136(5) Uiso 0.331(11) 1 d PGU B 2
O3' O 0.3652(3) -0.1617(8) 0.9295(4) 0.155(9) Uiso 0.331(11) 1 d PGU B 2
C29 C 0.4608(4) -0.2740(6) 0.8255(3) 0.120(13) Uiso 0.185(9) 1 d PGU . 3
F4 F 0.4328(6) -0.2578(7) 0.7566(2) 0.130(10) Uiso 0.185(9) 1 d PGU . 3
F5 F 0.5176(3) -0.2364(10) 0.8270(6) 0.183(16) Uiso 0.185(9) 1 d PGU . 3
F6 F 0.4621(6) -0.3794(6) 0.8408(5) 0.123(10) Uiso 0.185(9) 1 d PGU . 3
S2'A S 0.42150(18) -0.2070(4) 0.89350(19) 0.1052(15) Uiso 0.185(9) 1 d PGU . 3
O4 O 0.4509(3) -0.2241(6) 0.9659(2) 0.124(4) Uiso 0.185(9) 1 d PGU . 3
O5 O 0.4201(4) -0.0963(3) 0.8774(4) 0.114(11) Uiso 0.185(9) 1 d PGU . 3
O6 O 0.36183(17) -0.2466(7) 0.8919(3) 0.123(11) Uiso 0.185(9) 1 d PGU . 3
C30 C 0.4372(4) -0.2774(5) 0.8083(3) 0.131(12) Uiso 0.223(8) 1 d PGU C 4
F4' F 0.3996(6) -0.2427(7) 0.75052(19) 0.191(14) Uiso 0.223(8) 1 d PGU C 4
F5' F 0.4901(4) -0.2249(9) 0.8081(5) 0.150(11) Uiso 0.223(8) 1 d PGU C 4
F6' F 0.4468(7) -0.3829(6) 0.8006(5) 0.164(12) Uiso 0.223(8) 1 d PGU C 4
S2'B S 0.40488(18) -0.2534(4) 0.8939(2) 0.122(5) Uiso 0.223(8) 1 d PGU C 4
O4' O 0.4444(3) -0.2899(6) 0.9546(3) 0.065(6) Uiso 0.223(8) 1 d PGU C 4
O5' O 0.3948(3) -0.1426(5) 0.9019(3) 0.135(10) Uiso 0.223(8) 1 d PGU C 4
O6' O 0.3494(3) -0.3086(8) 0.8941(5) 0.139(11) Uiso 0.223(8) 1 d PGU C 4

loop_
_atom_site_aniso_label
_atom_site_aniso_U_11
_atom_site_aniso_U_22
_atom_site_aniso_U_33
_atom_site_aniso_U_23
_atom_site_aniso_U_13
_atom_site_aniso_U_12
Ag1 0.1292(10) 0.1744(12) 0.1332(10) 0.0221(7) 0.0515(7) 0.0092(6)
N1 0.130(5) 0.113(6) 0.105(6) 0.011(4) 0.032(5) 0.015(5)
C3 0.132(6) 0.134(10) 0.124(9) -0.005(6) 0.044(6) -0.003(6)
C4 0.139(7) 0.128(9) 0.120(9) -0.001(5) 0.043(6) -0.007(6)
C5 0.160(7) 0.098(8) 0.113(8) 0.017(5) 0.032(6) 0.032(6)
C1 0.188(9) 0.110(9) 0.138(10) -0.027(7) 0.043(8) 0.004(8)
C2 0.170(8) 0.115(9) 0.126(9) -0.002(5) 0.033(6) -0.003(7)
C6 0.179(8) 0.135(11) 0.122(9) 0.026(6) 0.050(7) 0.034(8)
C7 0.129(7) 0.143(11) 0.148(10) 0.014(7) 0.048(7) 0.020(7)
C8 0.112(5) 0.118(9) 0.132(7) 0.034(5) 0.037(5) 0.025(6)
C9 0.127(6) 0.156(11) 0.150(10) 0.005(8) 0.042(6) 0.006(8)
C10 0.117(7) 0.155(12) 0.180(12) 0.007(8) 0.049(7) 0.013(8)
C11 0.140(7) 0.148(12) 0.153(10) 0.028(7) 0.053(8) 0.032(8)
C12 0.144(8) 0.156(12) 0.150(10) 0.004(8) 0.032(7) 0.041(8)
C13 0.132(7) 0.141(11) 0.155(10) 0.004(7) 0.033(6) 0.021(7)
N2 0.111(4) 0.138(8) 0.114(7) 0.030(4) 0.027(4) 0.007(5)
C15 0.129(6) 0.105(8) 0.197(13) 0.008(7) 0.034(7) 0.001(6)
C14 0.112(6) 0.113(10) 0.198(13) 0.013(6) 0.019(7) -0.003(6)
C18 0.109(5) 0.119(9) 0.150(10) 0.038(6) 0.016(6) 0.016(6)
C17 0.113(6) 0.179(12) 0.123(9) -0.002(7) 0.023(6) 0.002(6)
C16 0.119(6) 0.203(13) 0.105(8) -0.001(6) 0.030(6) -0.010(7)
C19 0.115(6) 0.157(11) 0.156(11) 0.039(8) 0.024(7) 0.010(7)
C20 0.119(5) 0.118(9) 0.148(10) 0.023(7) 0.039(7) 0.021(6)
C21 0.117(5) 0.099(7) 0.125(8) 0.011(5) 0.036(5) 0.010(5)
C26 0.128(6) 0.175(13) 0.174(13) -0.055(9) 0.040(8) -0.007(8)
C25 0.120(6) 0.204(15) 0.152(12) -0.030(8) 0.029(8) -0.010(8)
C24 0.118(7) 0.126(10) 0.152(10) 0.019(6) 0.050(7) 0.007(6)
C23 0.144(8) 0.130(10) 0.154(10) -0.018(7) 0.068(8) -0.009(7)
C22 0.123(6) 0.151(11) 0.123(9) -0.015(6) 0.032(6) -0.011(7)

loop_
_atom_type_symbol
_atom_type_description
_atom_type_scat_dispersion_real
_atom_type_scat_dispersion_imag
_atom_type_scat_source
C C 0.0033 0.0016 'International Tables Vol C Tables 4.2.6.8 and 6.1.1.4'
H H 0.0000 0.0000 'International Tables Vol C Tables 4.2.6.8 and 6.1.1.4'
N N 0.0061 0.0033 'International Tables Vol C Tables 4.2.6.8 and 6.1.1.4'
O O 0.0106 0.0060 'International Tables Vol C Tables 4.2.6.8 and 6.1.1.4'
F F 0.0171 0.0103 'International Tables Vol C Tables 4.2.6.8 and 6.1.1.4'
S S 0.1246 0.1234 'International Tables Vol C Tables 4.2.6.8 and 6.1.1.4'
Ag Ag -0.8971 1.1015 'International Tables Vol C Tables 4.2.6.8 and 6.1.1.4'

loop_
_geom_angle_atom_site_label_1
_geom_angle_atom_site_label_2
_geom_angle_atom_site_label_3
_geom_angle
_geom_angle_site_symmetry_3
N2 Ag1 N1 172.0(3) .
N2 Ag1 O4 94(2) 1_564
N1 Ag1 O4 94(2) 1_564
C3 N1 C2 120.0 .
C3 N1 Ag1 119.7(4) .
C2 N1 Ag1 120.3(4) .
C4 C3 N1 120.0 .
C4 C3 H3 120.0 .
N1 C3 H3 120.0 .
C5 C4 C3 120.0 .
C5 C4 H4 120.0 .
C3 C4 H4 120.0 .
C1 C5 C4 120.0 .
C1 C5 C6 127.2(8) .
C4 C5 C6 112.8(8) .
C5 C1 C2 120.0 .
C5 C1 H1 120.0 .
C2 C1 H1 120.0 .
C1 C2 N1 120.0 .
C1 C2 H2 120.0 .
N1 C2 H2 120.0 .
C7 C6 C5 122.3(10) .
C7 C6 H6 118.9 .
C5 C6 H6 118.9 .
C6 C7 C8 124.9(11) .
C6 C7 H7 117.6 .
C8 C7 H7 117.6 .
C9 C8 C13 120.0 .
C9 C8 C7 126.1(8) .
C13 C8 C7 113.8(8) .
C10 C9 C8 120.0 .
C10 C9 H9 120.0 .
C8 C9 H9 120.0 .
C9 C10 C11 120.0 .
C9 C10 H10 120.0 .
C11 C10 H10 120.0 .
C12 C11 C10 120.0 .
C12 C11 H11 120.0 .
C10 C11 H11 120.0 .
C11 C12 C13 120.0 .
C11 C12 H12 120.0 .
C13 C12 H12 120.0 .
C12 C13 C8 120.0 .
C12 C13 H13 120.0 .
C8 C13 H13 120.0 .
C15 N2 C16 120.0 .
C15 N2 Ag1 119.9(4) .
C16 N2 Ag1 120.1(4) .
C14 C15 N2 120.0 .
C14 C15 H15 120.0 .
N2 C15 H15 120.0 .
C15 C14 C18 120.0 .
C15 C14 H14 120.0 .
C18 C14 H14 120.0 .
C17 C18 C14 120.0 .
C17 C18 C19 115.3(8) .
C14 C18 C19 124.7(8) .
C18 C17 C16 120.0 .
C18 C17 H17 120.0 .
C16 C17 H17 120.0 .
C17 C16 N2 120.0 .
C17 C16 H16 120.0 .
N2 C16 H16 120.0 .
C20 C19 C18 123.6(11) .
C20 C19 H19 118.2 .
C18 C19 H19 118.2 .
C19 C20 C21 126.7(11) .
C19 C20 H20 116.7 .
C21 C20 H20 116.7 .
C26 C21 C22 120.0 .
C26 C21 C20 113.0(8) .
C22 C21 C20 126.8(8) .
C21 C26 C25 120.0 .
C21 C26 H26 120.0 .
C25 C26 H26 120.0 .
C26 C25 C24 120.0 .
C26 C25 H25 120.0 .
C24 C25 H25 120.0 .
C23 C24 C25 120.0 .
C23 C24 H24 120.0 .
C25 C24 H24 120.0 .
C24 C23 C22 120.0 .
C24 C23 H23 120.0 .
C22 C23 H23 120.0 .
C23 C22 C21 120.0 .
C23 C22 H22 120.0 .
C21 C22 H22 120.0 .
F2 C27 F1 109.5 .
F2 C27 F3 109.5 .
F1 C27 F3 109.5 .
F2 C27 S2A 109.5 .
F1 C27 S2A 109.5 .
F3 C27 S2A 109.5 .
O2 S2A O1 109.5 .
O2 S2A O3 109.5 .
O1 S2A O3 109.5 .
O2 S2A C27 109.5 .
O1 S2A C27 109.5 .
O3 S2A C27 109.5 .
F2' C28 F3' 109.5 .
F2' C28 F1' 109.5 .
F3' C28 F1' 109.5 .
F2' C28 S2B 109.5 .
F3' C28 S2B 109.5 .
F1' C28 S2B 109.5 .
O3' S2B O1' 109.5 .
O3' S2B O2' 109.5 .
O1' S2B O2' 109.5 .
O3' S2B C28 109.5 .
O1' S2B C28 109.5 .
O2' S2B C28 109.5 .
F6 C29 F5 109.5 .
F6 C29 F4 109.5 .
F5 C29 F4 109.5 .
F6 C29 S2'A 109.5 .
F5 C29 S2'A 109.5 .
F4 C29 S2'A 109.5 .
O6 S2'A O4 109.5 .
O6 S2'A O5 109.5 .
O4 S2'A O5 109.5 .
O6 S2'A C29 109.5 .
O4 S2'A C29 109.5 .
O5 S2'A C29 109.5 .
S2'A O4 Ag1 133.8(3) 1_546
F4' C30 F5' 109.5 .
F4' C30 F6' 109.5 .
F5' C30 F6' 109.5 .
F4' C30 S2'B 109.5 .
F5' C30 S2'B 109.5 .
F6' C30 S2'B 109.5 .
O5' S2'B O6' 109.5 .
O5' S2'B O4' 109.5 .
O6' S2'B O4' 109.5 .
O5' S2'B C30 109.5 .
O6' S2'B C30 109.5 .
O4' S2'B C30 109.5 .

loop_
_geom_bond_atom_site_label_1
_geom_bond_atom_site_label_2
_geom_bond_distance
_geom_bond_site_symmetry_2
Ag1 N2 2.143(5) .
Ag1 N1 2.154(5) .
Ag1 O4 2.40(8) 1_564
N1 C3 1.3900 .
N1 C2 1.3900 .
C3 C4 1.3900 .
C3 H3 0.9300 .
C4 C5 1.3900 .
C4 H4 0.9300 .
C5 C1 1.3900 .
C5 C6 1.521(8) .
C1 C2 1.3900 .
C1 H1 0.9300 .
C2 H2 0.9300 .
C6 C7 1.312(9) .
C6 H6 0.9300 .
C7 C8 1.479(8) .
C7 H7 0.9300 .
C8 C9 1.3900 .
C8 C13 1.3900 .
C9 C10 1.3900 .
C9 H9 0.9300 .
C10 C11 1.3900 .
C10 H10 0.9300 .
C11 C12 1.3900 .
C11 H11 0.9300 .
C12 C13 1.3900 .
C12 H12 0.9300 .
C13 H13 0.9300 .
N2 C15 1.3900 .
N2 C16 1.3900 .
C15 C14 1.3900 .
C15 H15 0.9300 .
C14 C18 1.3900 .
C14 H14 0.9300 .
C18 C17 1.3900 .
C18 C19 1.492(8) .
C17 C16 1.3900 .
C17 H17 0.9300 .
C16 H16 0.9300 .
C19 C20 1.294(9) .
C19 H19 0.9300 .
C20 C21 1.477(8) .
C20 H20 0.9300 .
C21 C26 1.3900 .
C21 C22 1.3900 .
C26 C25 1.3900 .
C26 H26 0.9300 .
C25 C24 1.3900 .
C25 H25 0.9300 .
C24 C23 1.3900 .
C24 H24 0.9300 .
C23 C22 1.3900 .
C23 H23 0.9300 .
C22 H22 0.9300 .
C27 F2 1.3800 .
C27 F1 1.3800 .
C27 F3 1.3800 .
C27 S2A 1.8000 .
S2A O2 1.4500 .
S2A O1 1.4500 .
S2A O3 1.4500 .
C28 F2' 1.3799 .
C28 F3' 1.3800 .
C28 F1' 1.3800 .
C28 S2B 1.8000 .
S2B O3' 1.4500 .
S2B O1' 1.4500 .
S2B O2' 1.4501 .
C29 F6 1.3800 .
C29 F5 1.3800 .
C29 F4 1.3800 .
C29 S2'A 1.8000 .
S2'A O6 1.4500 .
S2'A O4 1.4500 .
S2'A O5 1.4500 .
O4 Ag1 2.404(6) 1_546
C30 F4' 1.3800 .
C30 F5' 1.3800 .
C30 F6' 1.3800 .
C30 S2'B 1.8000 .
S2'B O5' 1.4500 .
S2'B O6' 1.4500 .
S2'B O4' 1.4500 .
